data_7059275
loop_
_publ_author_name
'Basu, Pallabita'
'Hazra, Chiranjit'
'Baiju, Thekke V.'
'Namboothiri, Irishi N. N.'

_publ_section_title
;
 Synthesis of tetrahydrothiopyrano[2,3-b]indoles via [3+3] annulation of
 nitroallylic acetates with indoline-2-thiones
;
_journal_issue 4
_journal_name_full 'New Journal of Chemistry'
_journal_page_first 1389
_journal_page_last 1399
_journal_paper_doi 10.1039/C9NJ04754A
_journal_volume 44
_journal_year 2020
_chemical_formula_moiety 'C18 H15 Br N2 O2 S'
_chemical_formula_sum 'C18 H15 Br N2 O2 S'
_chemical_formula_weight 403.29
_space_group_crystal_system trigonal
_space_group_IT_number 148
_space_group_name_Hall '-R 3'
_space_group_name_H-M_alt 'R -3 :H'
_atom_sites_solution_hydrogens geom
_atom_sites_solution_primary dual
_audit_creation_date 2017-04-20
_audit_creation_method
;
Olex2 1.2-ac3
(compiled 2016.08.26 svn.r3337 for Rigaku Oxford Diffraction, GUI svn.r5221)
;
_audit_update_record
;
2018-11-09 deposited with the CCDC.	2019-12-05 downloaded from the CCDC.
;
_cell_angle_alpha 90
_cell_angle_beta 90
_cell_angle_gamma 120
_cell_formula_units_Z 18
_cell_length_a 29.6557(7)
_cell_length_b 29.6557(7)
_cell_length_c 9.9045(3)
_cell_measurement_reflns_used 12972
_cell_measurement_temperature 293(2)
_cell_measurement_theta_max 31.1920
_cell_measurement_theta_min 2.2060
_cell_volume 7543.6(3)
_computing_cell_refinement 'CrysAlisPro 1.171.39.7b (Rigaku OD, 2015)'
_computing_data_collection 'CrysAlisPro 1.171.39.7b (Rigaku OD, 2015)'
_computing_data_reduction 'CrysAlisPro 1.171.39.7b (Rigaku OD, 2015)'
_computing_molecular_graphics 'Olex2 (Dolomanov et al., 2009)'
_computing_publication_material 'Olex2 (Dolomanov et al., 2009)'
_computing_structure_refinement 'ShelXL (Sheldrick, 2015)'
_computing_structure_solution 'ShelXT (Sheldrick, 2015)'
_diffrn_ambient_temperature 293(2)
_diffrn_detector 'CCD plate'
_diffrn_measured_fraction_theta_full 0.998
_diffrn_measured_fraction_theta_max 0.998
_diffrn_measurement_details
;
List of Runs (angles in degrees, time in seconds):

  # Type    Start    End  Width  t~exp~   \w     \q     \k     \f   Frames
#--------------------------------------------------------------------------
  1  \w    -56.00  70.00   0.50   16.00    --  -20.00  72.00  36.00  252
  2  \w    -25.00   5.00   0.50   16.00    --  -20.00   0.00  36.00   60
  3  \w   -109.50  14.00   0.50   16.00    --  -20.00 -72.00  36.00  247
  4  \w    -36.00  -6.00   0.50   16.00    --  -20.00  72.00 -36.00   60
  5  \w   -110.00 -13.00   0.50   16.00    --  -20.00 -72.00-108.00  194
;
_diffrn_measurement_device 'abstract diffractometer'
_diffrn_measurement_device_type 'dtrek-CrysAlisPro-abstract goniometer imported rigaku-d*trek images'
_diffrn_measurement_method '\w scans'
_diffrn_orient_matrix_type 'CrysAlisPro convention (1999,Acta A55,543-557)'
_diffrn_orient_matrix_UB_11 -0.0217503000
_diffrn_orient_matrix_UB_12 -0.0228381000
_diffrn_orient_matrix_UB_13 0.0258594000
_diffrn_orient_matrix_UB_21 0.0120635000
_diffrn_orient_matrix_UB_22 -0.0146495000
_diffrn_orient_matrix_UB_23 -0.0177696000
_diffrn_orient_matrix_UB_31 0.0120570000
_diffrn_orient_matrix_UB_32 0.0051372000
_diffrn_orient_matrix_UB_33 0.0643415000
_diffrn_radiation_monochromator graphite
_diffrn_radiation_probe x-ray
_diffrn_radiation_type MoK\a
_diffrn_radiation_wavelength 0.71073
_diffrn_reflns_av_R_equivalents 0.0448
_diffrn_reflns_av_unetI/netI 0.0235
_diffrn_reflns_Laue_measured_fraction_full 0.998
_diffrn_reflns_Laue_measured_fraction_max 0.998
_diffrn_reflns_limit_h_max 33
_diffrn_reflns_limit_h_min -35
_diffrn_reflns_limit_k_max 35
_diffrn_reflns_limit_k_min -35
_diffrn_reflns_limit_l_max 11
_diffrn_reflns_limit_l_min -11
_diffrn_reflns_number 19509
_diffrn_reflns_point_group_measured_fraction_full 0.998
_diffrn_reflns_point_group_measured_fraction_max 0.998
_diffrn_reflns_theta_full 24.983
_diffrn_reflns_theta_max 24.983
_diffrn_reflns_theta_min 2.204
_diffrn_source 'fine-focus sealed X-ray tube'
_diffrn_source_type 'Enhance (Mo) X-ray Source'
_exptl_absorpt_coefficient_mu 2.590
_exptl_absorpt_correction_T_max 1.00000
_exptl_absorpt_correction_T_min 0.22660
_exptl_absorpt_correction_type multi-scan
_exptl_absorpt_process_details
;
CrysAlisPro 1.171.39.7b (Rigaku Oxford Diffraction, 2015)
Empirical absorption correction using spherical harmonics,
 implemented in SCALE3 ABSPACK scaling algorithm.
;
_exptl_crystal_colour colourless
_exptl_crystal_colour_primary colourless
_exptl_crystal_density_diffrn 1.598
_exptl_crystal_description needle
_exptl_crystal_F_000 3672
_exptl_crystal_size_max 0.434
_exptl_crystal_size_mid 0.086
_exptl_crystal_size_min 0.066
_refine_diff_density_max 0.676
_refine_diff_density_min -0.300
_refine_diff_density_rms 0.073
_refine_ls_extinction_method none
_refine_ls_goodness_of_fit_ref 1.036
_refine_ls_hydrogen_treatment constr
_refine_ls_matrix_type full
_refine_ls_number_parameters 218
_refine_ls_number_reflns 2950
_refine_ls_number_restraints 0
_refine_ls_restrained_S_all 1.036
_refine_ls_R_factor_all 0.0324
_refine_ls_R_factor_gt 0.0279
_refine_ls_shift/su_max 0.001
_refine_ls_shift/su_mean 0.000
_refine_ls_structure_factor_coef Fsqd
_refine_ls_weighting_details 'w=1/[\s^2^(Fo^2^)+(0.0307P)^2^+18.5528P] where P=(Fo^2^+2Fc^2^)/3'
_refine_ls_weighting_scheme calc
_refine_ls_wR_factor_gt 0.0633
_refine_ls_wR_factor_ref 0.0654
_reflns_Friedel_coverage 0.000
_reflns_number_gt 2678
_reflns_number_total 2950
_reflns_threshold_expression 'I > 2\s(I)'
_cod_data_source_file c9nj04754a2.cif
_cod_data_source_block INN-PB-86C-1_mo
_cod_depositor_comments 'Adding full bibliography for 7059275.cif.'
_cod_original_cell_volume 7543.6(4)
_cod_original_sg_symbol_H-M 'R -3'
_cod_database_code 7059275
_chemical_oxdiff_formula 'C18 H15 Br N2 O2 S'
_shelx_space_group_comment
;
The symmetry employed for this shelxl refinement is uniquely defined
by the following loop, which should always be used as a source of
symmetry information in preference to the above space-group names.
They are only intended as comments.
;
_reflns_odcompleteness_completeness 94.77
_reflns_odcompleteness_iscentric 1
_reflns_odcompleteness_theta 31.10
_olex2_refinement_description
;
1. Fixed Uiso
 At 1.2 times of:
  All C(H) groups, All C(H,H) groups
 At 1.5 times of:
  All C(H,H,H) groups
2.a Ternary CH refined with riding coordinates:
 C7(H7), C18(H18)
2.b Secondary CH2 refined with riding coordinates:
 C17(H17A,H17B)
2.c Aromatic/amide H refined with riding coordinates:
 C3(H3), C6(H6), C2(H2), C10(H10), C5(H5), C11(H11), C13(H13), C12(H12)
2.d Idealised Me refined as rotating group:
 C15(H15A,H15B,H15C)
;
_shelx_shelxl_version_number 2014/7
_olex2_submission_special_instructions 'No special instructions were received'
_oxdiff_exptl_absorpt_empirical_details
;
Empirical correction (ABSPACK) includes:
- Absorption correction using spherical harmonics
- Frame scaling
- Detector area scaling
;
_oxdiff_exptl_absorpt_empirical_full_max 2.548
_oxdiff_exptl_absorpt_empirical_full_min 0.667

loop_
_space_group_symop_operation_xyz
'x, y, z'
'-y, x-y, z'
'-x+y, -x, z'
'x+2/3, y+1/3, z+1/3'
'-y+2/3, x-y+1/3, z+1/3'
'-x+y+2/3, -x+1/3, z+1/3'
'x+1/3, y+2/3, z+2/3'
'-y+1/3, x-y+2/3, z+2/3'
'-x+y+1/3, -x+2/3, z+2/3'
'-x, -y, -z'
'y, -x+y, -z'
'x-y, x, -z'
'-x+2/3, -y+1/3, -z+1/3'
'y+2/3, -x+y+1/3, -z+1/3'
'x-y+2/3, x+1/3, -z+1/3'
'-x+1/3, -y+2/3, -z+2/3'
'y+1/3, -x+y+2/3, -z+2/3'
'x-y+1/3, x+2/3, -z+2/3'

loop_
_atom_site_label
_atom_site_type_symbol
_atom_site_fract_x
_atom_site_fract_y
_atom_site_fract_z
_atom_site_U_iso_or_equiv
_atom_site_adp_type
_atom_site_occupancy
_atom_site_site_symmetry_order
_atom_site_calc_flag
_atom_site_refinement_flags_posn
Br1 Br 0.57593(2) 0.32405(2) 0.71767(2) 0.02703(9) Uani 1 1 d .
S1 S 0.54866(2) 0.55980(2) 0.34143(6) 0.02655(15) Uani 1 1 d .
O1 O 0.65560(7) 0.57145(7) 0.1258(2) 0.0380(5) Uani 1 1 d .
N1 N 0.48009(7) 0.48148(7) 0.17613(19) 0.0218(4) Uani 1 1 d .
C3 C 0.55099(9) 0.42247(9) 0.4734(2) 0.0217(5) Uani 1 1 d .
H3 H 0.5250 0.4310 0.4621 0.026 Uiso 1 1 calc R
C6 C 0.62752(9) 0.39587(9) 0.5048(2) 0.0230(5) Uani 1 1 d .
H6 H 0.6530 0.3866 0.5153 0.028 Uiso 1 1 calc R
C1 C 0.58400(9) 0.37432(8) 0.5865(2) 0.0217(5) Uani 1 1 d .
C2 C 0.54559(9) 0.38743(9) 0.5728(2) 0.0223(5) Uani 1 1 d .
H2 H 0.5167 0.3730 0.6294 0.027 Uiso 1 1 calc R
C10 C 0.52225(9) 0.39307(8) 0.0744(2) 0.0239(5) Uani 1 1 d .
H10 H 0.5511 0.3894 0.0904 0.029 Uiso 1 1 calc R
C8 C 0.55121(8) 0.47536(8) 0.2237(2) 0.0199(5) Uani 1 1 d .
C16 C 0.52656(8) 0.50320(9) 0.2452(2) 0.0208(5) Uani 1 1 d .
C5 C 0.63265(8) 0.43141(8) 0.4071(2) 0.0202(5) Uani 1 1 d .
H5 H 0.6620 0.4463 0.3521 0.024 Uiso 1 1 calc R
C7 C 0.60174(8) 0.48574(9) 0.2839(2) 0.0219(5) Uani 1 1 d .
H7 H 0.6235 0.4844 0.2112 0.026 Uiso 1 1 calc R
N2 N 0.65897(8) 0.58259(8) 0.2455(3) 0.0349(5) Uani 1 1 d .
C4 C 0.59452(8) 0.44526(8) 0.3900(2) 0.0197(5) Uani 1 1 d .
C18 C 0.63142(9) 0.54002(9) 0.3498(2) 0.0266(5) Uani 1 1 d .
H18 H 0.6582 0.5404 0.4086 0.032 Uiso 1 1 calc R
C15 C 0.44410(9) 0.50144(10) 0.1736(2) 0.0275(5) Uani 1 1 d .
H15A H 0.4230 0.4904 0.2535 0.041 Uiso 1 1 calc GR
H15B H 0.4222 0.4883 0.0953 0.041 Uiso 1 1 calc GR
H15C H 0.4634 0.5388 0.1702 0.041 Uiso 1 1 calc GR
C9 C 0.51813(8) 0.43329(8) 0.1358(2) 0.0205(5) Uani 1 1 d .
O2 O 0.68452(9) 0.62669(8) 0.2894(3) 0.0660(7) Uani 1 1 d .
C11 C 0.48301(10) 0.35891(9) -0.0102(3) 0.0308(6) Uani 1 1 d .
H11 H 0.4857 0.3323 -0.0520 0.037 Uiso 1 1 calc R
C13 C 0.43393(9) 0.40339(9) 0.0243(2) 0.0279(5) Uani 1 1 d .
H13 H 0.4048 0.4066 0.0080 0.033 Uiso 1 1 calc R
C17 C 0.59760(9) 0.55355(9) 0.4362(2) 0.0278(5) Uani 1 1 d .
H17A H 0.6198 0.5861 0.4827 0.033 Uiso 1 1 calc R
H17B H 0.5804 0.5267 0.5043 0.033 Uiso 1 1 calc R
C14 C 0.47392(9) 0.43821(9) 0.1086(2) 0.0220(5) Uani 1 1 d .
C12 C 0.43911(10) 0.36398(10) -0.0339(3) 0.0326(6) Uani 1 1 d .
H12 H 0.4129 0.3402 -0.0902 0.039 Uiso 1 1 calc R

loop_
_atom_site_aniso_label
_atom_site_aniso_U_11
_atom_site_aniso_U_22
_atom_site_aniso_U_33
_atom_site_aniso_U_23
_atom_site_aniso_U_13
_atom_site_aniso_U_12
Br1 0.03790(16) 0.02127(13) 0.02148(14) -0.00010(9) -0.00708(10) 0.01446(11)
S1 0.0299(3) 0.0281(3) 0.0255(3) -0.0023(2) -0.0005(3) 0.0174(3)
O1 0.0345(10) 0.0440(11) 0.0420(12) 0.0221(9) 0.0149(9) 0.0243(9)
N1 0.0197(9) 0.0247(10) 0.0237(10) 0.0044(8) 0.0025(8) 0.0132(8)
C3 0.0203(11) 0.0250(12) 0.0221(11) 0.0003(10) 0.0013(9) 0.0130(10)
C6 0.0207(11) 0.0227(12) 0.0268(12) -0.0051(10) -0.0081(10) 0.0118(10)
C1 0.0279(12) 0.0173(11) 0.0161(11) -0.0020(9) -0.0073(9) 0.0086(10)
C2 0.0217(11) 0.0228(11) 0.0205(11) 0.0000(9) 0.0014(9) 0.0096(10)
C10 0.0239(12) 0.0209(11) 0.0270(12) 0.0078(10) 0.0046(10) 0.0113(10)
C8 0.0203(11) 0.0228(11) 0.0166(11) 0.0063(9) 0.0031(9) 0.0109(9)
C16 0.0212(11) 0.0232(11) 0.0178(11) 0.0042(9) 0.0026(9) 0.0109(10)
C5 0.0159(10) 0.0200(11) 0.0226(11) -0.0034(9) -0.0012(9) 0.0074(9)
C7 0.0192(11) 0.0247(12) 0.0223(12) 0.0052(10) 0.0038(9) 0.0115(10)
N2 0.0221(11) 0.0275(12) 0.0520(15) 0.0126(11) 0.0044(10) 0.0100(10)
C4 0.0193(11) 0.0178(11) 0.0198(11) -0.0001(9) -0.0017(9) 0.0077(9)
C18 0.0213(12) 0.0239(12) 0.0300(13) 0.0073(10) -0.0019(10) 0.0079(10)
C15 0.0252(12) 0.0359(14) 0.0282(13) 0.0057(11) 0.0027(10) 0.0204(11)
C9 0.0202(11) 0.0213(11) 0.0195(11) 0.0082(9) 0.0047(9) 0.0100(9)
O2 0.0645(15) 0.0278(12) 0.0744(17) 0.0122(11) 0.0084(13) -0.0005(11)
C11 0.0370(14) 0.0220(12) 0.0318(14) 0.0014(11) 0.0013(11) 0.0137(11)
C13 0.0240(12) 0.0298(13) 0.0280(13) 0.0072(11) -0.0030(10) 0.0121(11)
C17 0.0311(13) 0.0226(12) 0.0260(13) -0.0007(10) -0.0054(10) 0.0106(10)
C14 0.0229(12) 0.0233(12) 0.0193(11) 0.0071(9) 0.0034(9) 0.0111(10)
C12 0.0334(14) 0.0261(13) 0.0292(13) 0.0015(11) -0.0065(11) 0.0081(11)

loop_
_atom_type_symbol
_atom_type_description
_atom_type_scat_dispersion_real
_atom_type_scat_dispersion_imag
_atom_type_scat_source
C C 0.0033 0.0016 'International Tables Vol C Tables 4.2.6.8 and 6.1.1.4'
H H 0.0000 0.0000 'International Tables Vol C Tables 4.2.6.8 and 6.1.1.4'
Br Br -0.2901 2.4595 'International Tables Vol C Tables 4.2.6.8 and 6.1.1.4'
N N 0.0061 0.0033 'International Tables Vol C Tables 4.2.6.8 and 6.1.1.4'
O O 0.0106 0.0060 'International Tables Vol C Tables 4.2.6.8 and 6.1.1.4'
S S 0.1246 0.1234 'International Tables Vol C Tables 4.2.6.8 and 6.1.1.4'

loop_
_geom_angle_atom_site_label_1
_geom_angle_atom_site_label_2
_geom_angle_atom_site_label_3
_geom_angle
C16 S1 C17 96.85(11)
C16 N1 C15 125.74(19)
C14 N1 C16 108.25(18)
C14 N1 C15 126.00(19)
C2 C3 H3 119.3
C2 C3 C4 121.3(2)
C4 C3 H3 119.3
C1 C6 H6 120.5
C1 C6 C5 119.0(2)
C5 C6 H6 120.5
C6 C1 Br1 119.08(17)
C6 C1 C2 121.6(2)
C2 C1 Br1 119.31(17)
C3 C2 C1 118.7(2)
C3 C2 H2 120.7
C1 C2 H2 120.7
C9 C10 H10 120.3
C11 C10 H10 120.3
C11 C10 C9 119.3(2)
C16 C8 C7 126.7(2)
C16 C8 C9 106.30(19)
C9 C8 C7 127.0(2)
N1 C16 S1 121.83(16)
C8 C16 S1 127.47(18)
C8 C16 N1 110.7(2)
C6 C5 H5 119.5
C6 C5 C4 120.9(2)
C4 C5 H5 119.5
C8 C7 H7 108.0
C8 C7 C4 112.35(18)
C8 C7 C18 111.99(18)
C4 C7 H7 108.0
C4 C7 C18 108.21(18)
C18 C7 H7 108.0
O1 N2 C18 120.0(2)
O2 N2 O1 124.0(2)
O2 N2 C18 116.0(2)
C3 C4 C5 118.5(2)
C3 C4 C7 121.47(19)
C5 C4 C7 120.0(2)
C7 C18 H18 107.4
N2 C18 C7 111.7(2)
N2 C18 H18 107.4
N2 C18 C17 108.45(19)
C17 C18 C7 114.03(19)
C17 C18 H18 107.4
N1 C15 H15A 109.5
N1 C15 H15B 109.5
N1 C15 H15C 109.5
H15A C15 H15B 109.5
H15A C15 H15C 109.5
H15B C15 H15C 109.5
C10 C9 C8 133.9(2)
C10 C9 C14 119.0(2)
C14 C9 C8 106.98(19)
C10 C11 H11 119.7
C10 C11 C12 120.7(2)
C12 C11 H11 119.7
C14 C13 H13 121.2
C12 C13 H13 121.2
C12 C13 C14 117.7(2)
S1 C17 H17A 108.8
S1 C17 H17B 108.8
C18 C17 S1 113.78(17)
C18 C17 H17A 108.8
C18 C17 H17B 108.8
H17A C17 H17B 107.7
N1 C14 C9 107.79(19)
N1 C14 C13 130.5(2)
C13 C14 C9 121.7(2)
C11 C12 H12 119.2
C13 C12 C11 121.6(2)
C13 C12 H12 119.2

loop_
_geom_bond_atom_site_label_1
_geom_bond_atom_site_label_2
_geom_bond_distance
Br1 C1 1.900(2)
S1 C16 1.748(2)
S1 C17 1.814(2)
O1 N2 1.222(3)
N1 C16 1.376(3)
N1 C15 1.457(3)
N1 C14 1.376(3)
C3 H3 0.9300
C3 C2 1.381(3)
C3 C4 1.391(3)
C6 H6 0.9300
C6 C1 1.380(3)
C6 C5 1.382(3)
C1 C2 1.382(3)
C2 H2 0.9300
C10 H10 0.9300
C10 C9 1.398(3)
C10 C11 1.380(3)
C8 C16 1.366(3)
C8 C7 1.495(3)
C8 C9 1.433(3)
C5 H5 0.9300
C5 C4 1.393(3)
C7 H7 0.9800
C7 C4 1.527(3)
C7 C18 1.541(3)
N2 C18 1.515(3)
N2 O2 1.217(3)
C18 H18 0.9800
C18 C17 1.517(3)
C15 H15A 0.9600
C15 H15B 0.9600
C15 H15C 0.9600
C9 C14 1.416(3)
C11 H11 0.9300
C11 C12 1.403(4)
C13 H13 0.9300
C13 C14 1.395(3)
C13 C12 1.379(4)
C17 H17A 0.9700
C17 H17B 0.9700
C12 H12 0.9300

loop_
_geom_torsion_atom_site_label_1
_geom_torsion_atom_site_label_2
_geom_torsion_atom_site_label_3
_geom_torsion_atom_site_label_4
_geom_torsion
Br1 C1 C2 C3 -177.43(16)
O1 N2 C18 C7 0.3(3)
O1 N2 C18 C17 -126.2(2)
C6 C1 C2 C3 0.9(3)
C6 C5 C4 C3 0.0(3)
C6 C5 C4 C7 178.3(2)
C1 C6 C5 C4 -0.4(3)
C2 C3 C4 C5 1.0(3)
C2 C3 C4 C7 -177.4(2)
C10 C9 C14 N1 -177.66(19)
C10 C9 C14 C13 1.3(3)
C10 C11 C12 C13 1.0(4)
C8 C7 C4 C3 -34.2(3)
C8 C7 C4 C5 147.5(2)
C8 C7 C18 N2 -78.5(2)
C8 C7 C18 C17 44.9(3)
C8 C9 C14 N1 0.4(2)
C8 C9 C14 C13 179.4(2)
C16 S1 C17 C18 46.12(19)
C16 N1 C14 C9 -0.5(2)
C16 N1 C14 C13 -179.4(2)
C16 C8 C7 C4 108.4(2)
C16 C8 C7 C18 -13.6(3)
C16 C8 C9 C10 177.5(2)
C16 C8 C9 C14 -0.1(2)
C5 C6 C1 Br1 178.32(16)
C5 C6 C1 C2 0.0(3)
C7 C8 C16 S1 3.3(3)
C7 C8 C16 N1 -178.2(2)
C7 C8 C9 C10 -4.4(4)
C7 C8 C9 C14 177.9(2)
C7 C18 C17 S1 -65.6(2)
N2 C18 C17 S1 59.6(2)
C4 C3 C2 C1 -1.4(3)
C4 C7 C18 N2 157.12(18)
C4 C7 C18 C17 -79.5(2)
C18 C7 C4 C3 90.0(2)
C18 C7 C4 C5 -88.3(2)
C15 N1 C16 S1 -0.2(3)
C15 N1 C16 C8 -178.7(2)
C15 N1 C14 C9 178.6(2)
C15 N1 C14 C13 -0.2(4)
C9 C10 C11 C12 -0.6(3)
C9 C8 C16 S1 -178.60(17)
C9 C8 C16 N1 -0.2(2)
C9 C8 C7 C4 -69.3(3)
C9 C8 C7 C18 168.7(2)
O2 N2 C18 C7 -178.2(2)
O2 N2 C18 C17 55.3(3)
C11 C10 C9 C8 -178.0(2)
C11 C10 C9 C14 -0.6(3)
C17 S1 C16 N1 164.15(19)
C17 S1 C16 C8 -17.6(2)
C14 N1 C16 S1 178.95(16)
C14 N1 C16 C8 0.4(2)
C14 C13 C12 C11 -0.2(4)
C12 C13 C14 N1 177.8(2)
C12 C13 C14 C9 -0.9(3)
